data_6000064
loop_
_publ_author_name
'Walle, C.'
'Torgersen, A. N.'
'Karlsen, O. B.'
'Kjekshus, A.'
'Klewe, B.'

_publ_section_title
;
 The ternary system Au-Cr-Sn and the crystal structure of Au1.15Cr2Sn8.85
;
_journal_name_full 'Journal of Alloys and Compounds'
_journal_page_first 126
_journal_page_last 133
_journal_paper_doi 10.1016/S0925-8388(00)01021-5
_journal_volume 308
_journal_year 2000
_chemical_formula_sum 'Au1.15 Cr2 Sn8.85'
_space_group_name_H-M_alt 'P 4/m c c'
_cell_angle_alpha 90.000
_cell_angle_beta 90.000
_cell_angle_gamma 90.000
_cell_length_a 6.8770
_cell_length_b 6.8770
_cell_length_c 5.6600
_cell_volume 267.68
_cod_database_code 6000064

loop_
_atom_site_label
_atom_site_fract_x
_atom_site_fract_y
_atom_site_fract_z
? ? ? ?
